data_4328522
loop_
_publ_author_name
'Xiaojia Feng'
'Wenzhe Zhou'
'Yangguang Li'
'Hongshan Ke'
'Jinkui Tang'
'Rodolphe Cl\'erac'
'Yonghui Wang'
'Zhongmin Su'
'Enbo Wang'

_publ_section_title
;
 Polyoxometalate-Supported 3d-4f Heterometallic Single-Molecule Magnets
;
_journal_name_full 'Inorganic Chemistry'
_journal_page_first 2722
_journal_page_last 2724
_journal_paper_doi 10.1021/ic202418y
_journal_volume 51
_journal_year 2012
_chemical_formula_sum 'C38 H74 Cl Cu2 I Mo6 N4 O49 Tb2'
_chemical_formula_weight 2553.92
_chemical_name_systematic
; 
 ? 
;
_space_group_IT_number 2
_symmetry_cell_setting triclinic
_symmetry_space_group_name_Hall '-P 1'
_symmetry_space_group_name_H-M 'P -1'
_atom_sites_solution_hydrogens geom
_atom_sites_solution_primary direct
_atom_sites_solution_secondary difmap
_audit_creation_method SHELXL-97
_cell_angle_alpha 73.78(3)
_cell_angle_beta 74.36(3)
_cell_angle_gamma 79.65(3)
_cell_formula_units_Z 1
_cell_length_a 9.7486(19)
_cell_length_b 13.569(3)
_cell_length_c 15.096(3)
_cell_measurement_temperature 150(2)
_cell_volume 1834.6(7)
_computing_cell_refinement PROCESS-AUTO
_computing_data_collection PROCESS-AUTO
_computing_data_reduction CrystalStructure
_computing_structure_refinement 'SHELXL-97 (Sheldrick, 1997)'
_computing_structure_solution 'SHELXS-97 (Sheldrick, 1990)'
_diffrn_ambient_temperature 150(2)
_diffrn_detector_area_resol_mean 0.01
_diffrn_measured_fraction_theta_full 0.969
_diffrn_measured_fraction_theta_max 0.969
_diffrn_measurement_device_type 'Rigaku R-AXIS RAPID IP'
_diffrn_measurement_method Oscillation
_diffrn_radiation_monochromator graphite
_diffrn_radiation_source 'Rotation anode'
_diffrn_radiation_type MoK\a
_diffrn_radiation_wavelength 0.71073
_diffrn_reflns_av_R_equivalents 0.0680
_diffrn_reflns_av_sigmaI/netI 0.0884
_diffrn_reflns_limit_h_max 11
_diffrn_reflns_limit_h_min -11
_diffrn_reflns_limit_k_max 16
_diffrn_reflns_limit_k_min -16
_diffrn_reflns_limit_l_max 17
_diffrn_reflns_limit_l_min -17
_diffrn_reflns_number 14210
_diffrn_reflns_theta_full 25.00
_diffrn_reflns_theta_max 25.00
_diffrn_reflns_theta_min 3.11
_diffrn_standards_decay_% none
_diffrn_standards_interval_count 0
_diffrn_standards_interval_time 0
_diffrn_standards_number 0
_exptl_absorpt_coefficient_mu 4.018
_exptl_absorpt_correction_T_max 0.5004
_exptl_absorpt_correction_T_min 0.4455
_exptl_absorpt_correction_type multi-scan
_exptl_absorpt_process_details 'ABSCOR by T.Higashi    8 March, 1995'
_exptl_crystal_colour brown
_exptl_crystal_density_diffrn 2.312
_exptl_crystal_description block
_exptl_crystal_F_000 1232
_exptl_crystal_size_max 0.24
_exptl_crystal_size_mid 0.22
_exptl_crystal_size_min 0.20
_refine_diff_density_max 2.177
_refine_diff_density_min -1.759
_refine_diff_density_rms 0.223
_refine_ls_extinction_method none
_refine_ls_goodness_of_fit_ref 1.023
_refine_ls_hydrogen_treatment constr
_refine_ls_matrix_type full
_refine_ls_number_parameters 503
_refine_ls_number_reflns 6279
_refine_ls_number_restraints 66
_refine_ls_restrained_S_all 1.022
_refine_ls_R_factor_all 0.0956
_refine_ls_R_factor_gt 0.0644
_refine_ls_shift/su_max 0.000
_refine_ls_shift/su_mean 0.000
_refine_ls_structure_factor_coef Fsqd
_refine_ls_weighting_details 'calc w=1/[\s^2^(Fo^2^)+(0.0781P)^2^+21.0578P] where P=(Fo^2^+2Fc^2^)/3'
_refine_ls_weighting_scheme calc
_refine_ls_wR_factor_gt 0.1571
_refine_ls_wR_factor_ref 0.1767
_reflns_number_gt 4437
_reflns_number_total 6279
_reflns_threshold_expression >2sigma(I)
_cod_data_source_file ic202418y_si_002.cif
_cod_data_source_block 4
_cod_database_code 4328522

loop_
_symmetry_equiv_pos_as_xyz
'x, y, z'
'-x, -y, -z'

loop_
_atom_site_label
_atom_site_type_symbol
_atom_site_fract_x
_atom_site_fract_y
_atom_site_fract_z
_atom_site_U_iso_or_equiv
_atom_site_adp_type
_atom_site_occupancy
_atom_site_symmetry_multiplicity
_atom_site_calc_flag
_atom_site_refinement_flags
_atom_site_disorder_assembly
_atom_site_disorder_group
Tb1 Tb 0.66428(8) 0.28573(6) 0.23000(5) 0.0398(2) Uani 1 1 d . . .
I1 I 1.0000 0.0000 0.0000 0.0270(3) Uani 1 2 d S . .
Mo1 Mo 0.95054(12) 0.02630(9) 0.21662(7) 0.0303(3) Uani 1 1 d . . .
Mo2 Mo 1.08571(14) 0.19832(9) -0.18603(8) 0.0352(3) Uani 1 1 d . . .
Mo3 Mo 1.02659(12) 0.22267(8) 0.03431(7) 0.0277(3) Uani 1 1 d . . .
Cu1 Cu 0.60797(18) 0.19740(14) 0.47069(12) 0.0390(4) Uani 1 1 d . A .
O1 O 1.1361(8) 0.0958(6) -0.0419(6) 0.0274(18) Uani 1 1 d . . .
O2 O 0.8826(8) 0.0908(6) 0.0696(6) 0.0266(18) Uani 1 1 d . . .
O3 O 0.9300(10) 0.0681(7) -0.1088(6) 0.033(2) Uani 1 1 d . . .
O4 O 0.9863(13) 0.2593(8) -0.2672(7) 0.056(3) Uani 1 1 d . . .
O5 O 0.8297(9) -0.0768(7) 0.2307(6) 0.035(2) Uani 1 1 d . . .
O6 O 1.2344(11) 0.2586(8) -0.2147(8) 0.051(3) Uani 1 1 d . . .
O7 O 1.0444(12) -0.0351(8) 0.2993(7) 0.049(3) Uani 1 1 d . . .
O8 O 1.0869(9) 0.1196(7) 0.1383(6) 0.032(2) Uani 1 1 d . . .
O9 O 1.1640(10) 0.2950(8) 0.0048(7) 0.040(2) Uani 1 1 d . . .
O10 O 0.9707(10) 0.2598(7) -0.0826(6) 0.036(2) Uani 1 1 d . . .
O11 O 0.8194(10) 0.1150(7) 0.2636(6) 0.039(2) Uani 1 1 d . . .
O12 O 0.8803(10) 0.2834(7) 0.1016(7) 0.037(2) Uani 1 1 d . . .
O13 O 0.7410(10) 0.2741(8) 0.3691(7) 0.044(2) Uani 1 1 d . . .
O14 O 0.5197(10) 0.1955(8) 0.3714(6) 0.041(2) Uani 1 1 d . . .
O15 O 0.8461(11) 0.4133(8) 0.2219(7) 0.046(2) Uani 1 1 d . . .
O16 O 0.3870(10) 0.2758(8) 0.2384(7) 0.046(2) Uani 1 1 d . A .
N1 N 0.7037(14) 0.1890(11) 0.5655(9) 0.052(3) Uani 1 1 d . . .
N2 N 0.4820(13) 0.1092(9) 0.5696(8) 0.040(3) Uani 1 1 d . . .
C1 C 0.9073(19) 0.4868(13) 0.1406(12) 0.057(4) Uani 1 1 d . . .
H1A H 0.8704 0.4849 0.0868 0.086 Uiso 1 1 calc R . .
H1B H 1.0118 0.4706 0.1258 0.086 Uiso 1 1 calc R . .
H1C H 0.8821 0.5558 0.1527 0.086 Uiso 1 1 calc R . .
C2 C 0.3112(18) 0.3307(16) 0.1678(14) 0.069(5) Uani 1 1 d . . .
H2A H 0.3745 0.3744 0.1158 0.104 Uiso 1 1 calc R . .
H2B H 0.2281 0.3740 0.1956 0.104 Uiso 1 1 calc R . .
H2C H 0.2785 0.2815 0.1434 0.104 Uiso 1 1 calc R . .
C3 C 0.8911(18) 0.4077(12) 0.3043(10) 0.045(4) Uani 1 1 d . . .
C4 C 0.9908(18) 0.4625(13) 0.3104(14) 0.056(4) Uani 1 1 d . . .
H4 H 1.0330 0.5120 0.2561 0.067 Uiso 1 1 calc R . .
C5 C 1.0311(19) 0.4469(15) 0.3944(13) 0.060(5) Uani 1 1 d . . .
H5 H 1.0991 0.4866 0.3986 0.072 Uiso 1 1 calc R . .
C6 C 0.9725(17) 0.3741(14) 0.4714(13) 0.059(5) Uani 1 1 d . A .
H6 H 1.0023 0.3626 0.5288 0.070 Uiso 1 1 calc R . .
C7 C 0.8701(15) 0.3159(12) 0.4685(10) 0.041(4) Uani 1 1 d . . .
C8 C 0.8296(14) 0.3319(12) 0.3807(11) 0.041(4) Uani 1 1 d . A .
C9 C 0.8044(18) 0.2419(14) 0.5569(11) 0.055(4) Uani 1 1 d . A .
H9 H 0.8406 0.2333 0.6113 0.066 Uiso 1 1 calc R . .
C10 C 0.663(3) 0.095(3) 0.651(2) 0.045(8) Uani 0.50 1 d PU A 1
H10A H 0.7265 0.0322 0.6393 0.054 Uiso 0.50 1 calc PR A 1
H10B H 0.6741 0.1081 0.7095 0.054 Uiso 0.50 1 calc PR A 1
C10A C 0.626(4) 0.144(3) 0.666(2) 0.046(8) Uani 0.50 1 d PU A 2
H10C H 0.6942 0.1013 0.7029 0.056 Uiso 0.50 1 calc PR A 2
H10D H 0.5747 0.1999 0.6968 0.056 Uiso 0.50 1 calc PR A 2
C11 C 0.525(2) 0.0817(16) 0.6601(14) 0.071(5) Uani 1 1 d U A .
H11A H 0.4616 0.1244 0.7018 0.107 Uiso 0.50 1 calc PR B 1
H11B H 0.5113 0.0085 0.6914 0.107 Uiso 0.50 1 calc PR B 1
H11C H 0.4380 0.0870 0.7114 0.107 Uiso 0.50 1 calc PR B 2
H11D H 0.5677 0.0087 0.6718 0.107 Uiso 0.50 1 calc PR B 2
C12 C 0.3719(17) 0.0803(12) 0.5620(11) 0.047(4) Uani 1 1 d . A .
H12 H 0.3211 0.0344 0.6157 0.056 Uiso 1 1 calc R . .
C13 C 0.3160(16) 0.1113(12) 0.4775(11) 0.044(3) Uani 1 1 d . . .
C14 C 0.1790(18) 0.0879(13) 0.4847(13) 0.055(4) Uani 1 1 d . A .
H14 H 0.1316 0.0457 0.5425 0.066 Uiso 1 1 calc R . .
C15 C 0.1093(16) 0.1235(13) 0.4110(12) 0.051(4) Uani 1 1 d . . .
H15 H 0.0168 0.1051 0.4180 0.062 Uiso 1 1 calc R A .
C16 C 0.1761(14) 0.1858(12) 0.3280(12) 0.043(4) Uani 1 1 d . A .
H16 H 0.1280 0.2115 0.2777 0.052 Uiso 1 1 calc R . .
C17 C 0.3114(14) 0.2120(11) 0.3156(10) 0.037(3) Uani 1 1 d . . .
C18 C 0.3852(15) 0.1733(11) 0.3904(10) 0.038(3) Uani 1 1 d . A .
O1W O 0.6207(12) 0.4183(9) 0.0989(9) 0.062(3) Uani 1 1 d . . .
H1AW H 0.6653 0.4325 0.0409 0.062 Uiso 1 1 d R . .
H1BW H 0.5781 0.4727 0.1159 0.062 Uiso 1 1 d R . .
O2W O 0.6205(11) 0.1823(9) 0.1384(8) 0.055(3) Uani 1 1 d . . .
O3W O 0.5221(14) 0.4260(10) 0.2932(10) 0.073(4) Uani 1 1 d . . .
Cl1 Cl 0.5226(6) 0.5622(4) 0.2767(3) 0.0175(10) Uani 0.50 1 d P . .
O20 O 0.4513(18) 0.3597(15) 0.5043(12) 0.103(5) Uani 1 1 d . . .
H20D H 0.4859 0.3816 0.5395 0.103 Uiso 1 1 calc R . .
C20 C 0.304(3) 0.369(2) 0.534(2) 0.113(9) Uani 1 1 d U . .
H20A H 0.2631 0.3532 0.4879 0.113 Uiso 1 1 calc R . .
H20B H 0.2684 0.4391 0.5407 0.113 Uiso 1 1 calc R . .
H20C H 0.2765 0.3197 0.5959 0.113 Uiso 1 1 calc R . .
O4W O 0.7340(16) 0.4075(12) -0.0811(11) 0.097(5) Uani 1 1 d U . .
H4AW H 0.7915 0.3523 -0.0754 0.097 Uiso 1 1 d R . .
H4BW H 0.7372 0.4322 -0.1398 0.097 Uiso 1 1 d R . .
O5W O 0.3946(16) 0.0939(13) 0.1229(12) 0.102(5) Uani 1 1 d U . .
H5AW H 0.3060 0.0975 0.1247 0.102 Uiso 1 1 d R . .
H5BW H 0.4346 0.0364 0.1113 0.102 Uiso 1 1 d R . .
O6W O 0.5732(19) 0.6229(14) 0.0915(14) 0.083(5) Uani 0.75 1 d PU . .
H6AW H 0.5118 0.6578 0.0608 0.083 Uiso 0.75 1 d PR . .
H6BW H 0.6541 0.6442 0.0625 0.083 Uiso 0.75 1 d PR . .
O7W O 1.454(3) 0.088(2) -0.0840(19) 0.074(7) Uani 0.50 1 d PU . .
H7AW H 1.3635 0.1015 -0.0685 0.074 Uiso 0.50 1 d PR . .
H7BW H 1.4903 0.1141 -0.0520 0.074 Uiso 0.50 1 d PR . .
O8W O 0.674(9) 0.247(6) -0.187(6) 0.12(3) Uani 0.25 1 d PU C 1
H8AW H 0.7453 0.2373 -0.2323 0.123 Uiso 0.25 1 d PR C 1
H8BW H 0.6137 0.2930 -0.2111 0.123 Uiso 0.25 1 d PR C 1
O9W O 0.653(3) 0.201(3) -0.117(3) 0.095(9) Uani 0.50 1 d PU D 2
H9AW H 0.6961 0.1702 -0.0730 0.095 Uiso 0.50 1 d PR D 2
H9BW H 0.5687 0.2232 -0.0909 0.095 Uiso 0.50 1 d PR D 2
O10W O 0.303(4) 0.613(3) 0.266(3) 0.114(11) Uani 0.50 1 d PU . .

loop_
_atom_site_aniso_label
_atom_site_aniso_U_11
_atom_site_aniso_U_22
_atom_site_aniso_U_33
_atom_site_aniso_U_23
_atom_site_aniso_U_13
_atom_site_aniso_U_12
Tb1 0.0474(4) 0.0423(4) 0.0280(4) -0.0079(3) -0.0031(3) -0.0109(3)
I1 0.0335(6) 0.0300(6) 0.0167(5) -0.0040(4) -0.0035(4) -0.0082(5)
Mo1 0.0393(6) 0.0348(6) 0.0166(5) -0.0053(5) -0.0050(4) -0.0078(5)
Mo2 0.0506(7) 0.0338(6) 0.0201(6) -0.0029(5) -0.0046(5) -0.0130(5)
Mo3 0.0355(6) 0.0299(6) 0.0185(5) -0.0050(4) -0.0038(4) -0.0109(5)
Cu1 0.0409(9) 0.0540(11) 0.0230(9) -0.0040(8) -0.0072(7) -0.0164(8)
O1 0.023(4) 0.034(5) 0.022(4) -0.002(4) -0.003(3) -0.006(4)
O2 0.025(4) 0.029(4) 0.031(5) -0.011(4) -0.009(4) -0.005(4)
O3 0.043(5) 0.039(5) 0.020(5) -0.008(4) -0.010(4) -0.003(4)
O4 0.090(8) 0.055(7) 0.025(5) -0.003(5) -0.024(6) -0.006(6)
O5 0.032(5) 0.046(5) 0.023(5) -0.008(4) 0.002(4) -0.012(4)
O6 0.057(6) 0.049(6) 0.048(7) -0.014(5) -0.001(5) -0.020(5)
O7 0.065(7) 0.051(6) 0.035(6) -0.013(5) -0.013(5) -0.005(6)
O8 0.036(5) 0.035(5) 0.024(5) -0.004(4) -0.008(4) -0.007(4)
O9 0.037(5) 0.048(6) 0.040(6) -0.005(5) -0.014(4) -0.019(5)
O10 0.054(6) 0.032(5) 0.025(5) -0.005(4) -0.012(4) -0.008(4)
O11 0.049(6) 0.043(5) 0.025(5) -0.013(4) -0.002(4) -0.009(5)
O12 0.049(5) 0.034(5) 0.035(5) -0.013(4) -0.015(4) -0.004(4)
O13 0.040(5) 0.057(6) 0.036(6) -0.006(5) -0.008(4) -0.021(5)
O14 0.039(5) 0.065(7) 0.024(5) -0.004(5) -0.010(4) -0.021(5)
O15 0.060(6) 0.050(6) 0.026(5) -0.004(5) 0.000(5) -0.027(5)
O16 0.044(6) 0.058(6) 0.031(6) -0.001(5) -0.012(5) -0.007(5)
N1 0.043(7) 0.075(10) 0.030(7) 0.005(6) -0.006(6) -0.020(7)
N2 0.048(7) 0.048(7) 0.025(6) -0.006(5) -0.002(5) -0.020(6)
C1 0.067(11) 0.057(10) 0.047(10) 0.002(8) -0.009(8) -0.037(9)
C2 0.048(10) 0.080(13) 0.069(13) 0.012(10) -0.025(9) -0.012(9)
C3 0.064(10) 0.045(8) 0.033(8) -0.012(7) -0.010(7) -0.027(8)
C4 0.061(10) 0.045(9) 0.067(12) -0.014(9) -0.017(9) -0.014(8)
C5 0.054(10) 0.076(12) 0.064(12) -0.028(10) -0.013(9) -0.028(9)
C6 0.051(9) 0.082(13) 0.060(12) -0.039(11) -0.011(8) -0.019(9)
C7 0.042(8) 0.060(9) 0.035(8) -0.030(7) -0.011(6) -0.005(7)
C8 0.026(6) 0.052(9) 0.058(10) -0.037(8) -0.011(6) -0.003(7)
C9 0.051(9) 0.079(12) 0.032(9) -0.010(8) -0.016(7) 0.006(9)
C10 0.048(11) 0.042(11) 0.038(11) -0.002(8) -0.015(8) 0.004(9)
C10A 0.047(11) 0.057(12) 0.040(11) -0.009(9) -0.020(8) -0.009(9)
C11 0.090(9) 0.078(9) 0.056(8) -0.019(7) -0.023(7) -0.022(8)
C12 0.049(9) 0.046(9) 0.037(9) -0.011(7) 0.010(7) -0.013(8)
C13 0.043(8) 0.043(8) 0.046(9) -0.012(7) -0.003(7) -0.019(7)
C14 0.053(10) 0.060(10) 0.050(10) -0.016(9) 0.001(8) -0.018(8)
C15 0.035(8) 0.066(11) 0.053(10) -0.015(9) 0.002(7) -0.022(8)
C16 0.026(7) 0.051(9) 0.061(10) -0.027(8) -0.006(7) -0.006(7)
C17 0.037(7) 0.052(9) 0.031(8) -0.023(7) -0.003(6) -0.014(7)
C18 0.041(8) 0.043(8) 0.032(8) -0.021(7) -0.001(6) -0.001(7)
O1W 0.066(7) 0.052(7) 0.054(7) 0.007(6) -0.011(6) -0.007(6)
O2W 0.039(5) 0.078(8) 0.057(7) -0.038(6) 0.001(5) -0.010(6)
O3W 0.070(8) 0.064(8) 0.085(10) -0.032(7) -0.012(7) 0.001(7)
Cl1 0.028(3) 0.013(2) 0.011(2) -0.0044(19) -0.006(2) 0.002(2)
O20 0.099(12) 0.122(15) 0.090(13) -0.039(11) -0.019(10) -0.001(11)
C20 0.099(11) 0.116(12) 0.116(12) -0.021(9) -0.024(9) 0.001(9)
O4W 0.094(8) 0.097(8) 0.092(8) -0.015(7) -0.030(7) 0.016(7)
O5W 0.075(7) 0.105(9) 0.125(9) -0.031(7) -0.022(7) -0.008(7)
O6W 0.067(8) 0.075(9) 0.096(9) -0.013(7) -0.003(7) -0.015(7)
O7W 0.063(10) 0.082(11) 0.079(11) -0.023(8) -0.020(8) -0.005(8)
O8W 0.12(3) 0.13(3) 0.12(3) -0.032(12) -0.029(11) -0.014(10)
O9W 0.085(12) 0.098(13) 0.102(13) -0.019(9) -0.025(9) -0.008(9)
O10W 0.117(14) 0.110(14) 0.107(14) -0.028(10) -0.016(9) -0.002(9)

loop_
_atom_type_symbol
_atom_type_description
_atom_type_scat_dispersion_real
_atom_type_scat_dispersion_imag
_atom_type_scat_source
C C 0.0033 0.0016 'International Tables Vol C Tables 4.2.6.8 and 6.1.1.4'
H H 0.0000 0.0000 'International Tables Vol C Tables 4.2.6.8 and 6.1.1.4'
N N 0.0061 0.0033 'International Tables Vol C Tables 4.2.6.8 and 6.1.1.4'
O O 0.0106 0.0060 'International Tables Vol C Tables 4.2.6.8 and 6.1.1.4'
Mo Mo -1.6832 0.6857 'International Tables Vol C Tables 4.2.6.8 and 6.1.1.4'
I I -0.4742 1.8119 'International Tables Vol C Tables 4.2.6.8 and 6.1.1.4'
Tb Tb -0.1723 4.1537 'International Tables Vol C Tables 4.2.6.8 and 6.1.1.4'
Cu Cu 0.3201 1.2651 'International Tables Vol C Tables 4.2.6.8 and 6.1.1.4'
Cl Cl 0.1484 0.1585 'International Tables Vol C Tables 4.2.6.8 and 6.1.1.4'

loop_
_geom_angle_atom_site_label_1
_geom_angle_atom_site_label_2
_geom_angle_atom_site_label_3
_geom_angle
_geom_angle_site_symmetry_1
_geom_angle_site_symmetry_3
O1W Tb1 O14 135.1(4) . .
O1W Tb1 O13 135.9(4) . .
O14 Tb1 O13 65.5(3) . .
O1W Tb1 O2W 81.5(4) . .
O14 Tb1 O2W 92.7(4) . .
O13 Tb1 O2W 142.2(4) . .
O1W Tb1 O3W 73.7(5) . .
O14 Tb1 O3W 78.5(4) . .
O13 Tb1 O3W 75.3(4) . .
O2W Tb1 O3W 132.7(4) . .
O1W Tb1 O12 72.7(4) . .
O14 Tb1 O12 148.4(3) . .
O13 Tb1 O12 106.9(3) . .
O2W Tb1 O12 75.0(3) . .
O3W Tb1 O12 131.0(4) . .
O1W Tb1 O11 138.8(4) . .
O14 Tb1 O11 78.8(3) . .
O13 Tb1 O11 72.7(3) . .
O2W Tb1 O11 72.9(3) . .
O3W Tb1 O11 146.3(4) . .
O12 Tb1 O11 69.9(3) . .
O1W Tb1 O15 79.9(4) . .
O14 Tb1 O15 124.7(3) . .
O13 Tb1 O15 61.7(3) . .
O2W Tb1 O15 140.4(3) . .
O3W Tb1 O15 73.7(4) . .
O12 Tb1 O15 66.1(3) . .
O11 Tb1 O15 99.8(3) . .
O1W Tb1 O16 77.6(4) . .
O14 Tb1 O16 60.4(3) . .
O13 Tb1 O16 120.7(3) . .
O2W Tb1 O16 63.6(3) . .
O3W Tb1 O16 72.0(4) . .
O12 Tb1 O16 131.9(3) . .
O11 Tb1 O16 116.4(3) . .
O15 Tb1 O16 143.0(3) . .
O1W Tb1 Cu1 148.4(3) . .
O14 Tb1 Cu1 33.0(2) . .
O13 Tb1 Cu1 32.5(2) . .
O2W Tb1 Cu1 119.8(3) . .
O3W Tb1 Cu1 74.7(3) . .
O12 Tb1 Cu1 132.4(2) . .
O11 Tb1 Cu1 72.7(2) . .
O15 Tb1 Cu1 93.1(2) . .
O16 Tb1 Cu1 90.9(2) . .
O2 I1 O2 180.0(7) 2_755 .
O2 I1 O3 92.1(4) 2_755 2_755
O2 I1 O3 87.9(4) . 2_755
O2 I1 O3 87.9(4) 2_755 .
O2 I1 O3 92.1(4) . .
O3 I1 O3 180.0(7) 2_755 .
O2 I1 O1 92.9(3) 2_755 .
O2 I1 O1 87.1(3) . .
O3 I1 O1 92.7(4) 2_755 .
O3 I1 O1 87.3(4) . .
O2 I1 O1 87.1(3) 2_755 2_755
O2 I1 O1 92.9(3) . 2_755
O3 I1 O1 87.3(4) 2_755 2_755
O3 I1 O1 92.7(4) . 2_755
O1 I1 O1 180.0(5) . 2_755
O7 Mo1 O11 107.8(5) . .
O7 Mo1 O5 100.4(5) . .
O11 Mo1 O5 98.0(4) . .
O7 Mo1 O8 97.7(5) . .
O11 Mo1 O8 98.7(4) . .
O5 Mo1 O8 150.3(4) . .
O7 Mo1 O3 95.4(4) . 2_755
O11 Mo1 O3 156.6(4) . 2_755
O5 Mo1 O3 74.2(3) . 2_755
O8 Mo1 O3 80.8(3) . 2_755
O7 Mo1 O2 162.1(4) . .
O11 Mo1 O2 89.4(4) . .
O5 Mo1 O2 81.8(3) . .
O8 Mo1 O2 74.1(3) . .
O3 Mo1 O2 67.9(3) 2_755 .
O6 Mo2 O4 107.6(6) . .
O6 Mo2 O5 98.6(4) . 2_755
O4 Mo2 O5 100.8(4) . 2_755
O6 Mo2 O10 99.9(4) . .
O4 Mo2 O10 97.0(4) . .
O5 Mo2 O10 148.9(4) 2_755 .
O6 Mo2 O1 92.9(4) . .
O4 Mo2 O1 158.1(5) . .
O5 Mo2 O1 83.2(3) 2_755 .
O10 Mo2 O1 71.2(3) . .
O6 Mo2 O3 158.1(4) . .
O4 Mo2 O3 93.8(5) . .
O5 Mo2 O3 72.2(3) 2_755 .
O10 Mo2 O3 81.5(3) . .
O1 Mo2 O3 66.7(3) . .
O9 Mo3 O12 107.7(5) . .
O9 Mo3 O10 99.8(4) . .
O12 Mo3 O10 99.5(4) . .
O9 Mo3 O8 97.3(4) . .
O12 Mo3 O8 97.4(4) . .
O10 Mo3 O8 151.0(4) . .
O9 Mo3 O1 99.2(4) . .
O12 Mo3 O1 153.0(4) . .
O10 Mo3 O1 73.9(3) . .
O8 Mo3 O1 80.3(3) . .
O9 Mo3 O2 165.9(4) . .
O12 Mo3 O2 85.1(4) . .
O10 Mo3 O2 83.2(3) . .
O8 Mo3 O2 74.9(3) . .
O1 Mo3 O2 68.3(3) . .
N1 Cu1 O13 96.0(5) . .
N1 Cu1 N2 84.8(5) . .
O13 Cu1 N2 175.0(5) . .
N1 Cu1 O14 175.2(5) . .
O13 Cu1 O14 83.8(4) . .
N2 Cu1 O14 95.0(5) . .
N1 Cu1 Tb1 137.7(4) . .
O13 Cu1 Tb1 41.9(3) . .
N2 Cu1 Tb1 136.6(4) . .
O14 Cu1 Tb1 41.9(3) . .
I1 O1 Mo3 102.9(3) . .
I1 O1 Mo2 103.3(3) . .
Mo3 O1 Mo2 91.4(3) . .
I1 O2 Mo3 101.7(3) . .
I1 O2 Mo1 100.8(3) . .
Mo3 O2 Mo1 88.4(3) . .
I1 O3 Mo1 103.4(4) . 2_755
I1 O3 Mo2 102.6(4) . .
Mo1 O3 Mo2 90.0(3) 2_755 .
Mo1 O5 Mo2 118.6(4) . 2_755
Mo1 O8 Mo3 116.4(4) . .
Mo3 O10 Mo2 118.9(5) . .
Mo1 O11 Tb1 146.7(5) . .
Mo3 O12 Tb1 153.8(5) . .
C8 O13 Cu1 124.1(9) . .
C8 O13 Tb1 127.8(10) . .
Cu1 O13 Tb1 105.5(4) . .
C18 O14 Cu1 121.5(8) . .
C18 O14 Tb1 130.6(9) . .
Cu1 O14 Tb1 105.1(4) . .
C3 O15 C1 115.2(12) . .
C3 O15 Tb1 118.8(8) . .
C1 O15 Tb1 126.0(9) . .
C17 O16 C2 115.9(12) . .
C17 O16 Tb1 118.4(8) . .
C2 O16 Tb1 125.7(10) . .
C9 N1 C10A 115.8(17) . .
C9 N1 C10 123.3(17) . .
C10A N1 C10 28.6(14) . .
C9 N1 Cu1 125.3(12) . .
C10A N1 Cu1 115.8(14) . .
C10 N1 Cu1 110.5(15) . .
C12 N2 C11 121.8(15) . .
C12 N2 Cu1 125.9(11) . .
C11 N2 Cu1 112.2(11) . .
O15 C1 H1A 109.5 . .
O15 C1 H1B 109.5 . .
H1A C1 H1B 109.5 . .
O15 C1 H1C 109.5 . .
H1A C1 H1C 109.5 . .
H1B C1 H1C 109.5 . .
O16 C2 H2A 109.5 . .
O16 C2 H2B 109.5 . .
H2A C2 H2B 109.5 . .
O16 C2 H2C 109.5 . .
H2A C2 H2C 109.5 . .
H2B C2 H2C 109.5 . .
C4 C3 C8 121.9(15) . .
C4 C3 O15 126.0(15) . .
C8 C3 O15 111.9(12) . .
C3 C4 C5 120.8(18) . .
C3 C4 H4 119.6 . .
C5 C4 H4 119.6 . .
C6 C5 C4 119.3(17) . .
C6 C5 H5 120.3 . .
C4 C5 H5 120.3 . .
C5 C6 C7 122.0(17) . .
C5 C6 H6 119.0 . .
C7 C6 H6 119.0 . .
C6 C7 C8 118.4(16) . .
C6 C7 C9 119.1(14) . .
C8 C7 C9 122.5(14) . .
O13 C8 C3 119.8(13) . .
O13 C8 C7 122.5(15) . .
C3 C8 C7 117.6(13) . .
N1 C9 C7 125.5(14) . .
N1 C9 H9 117.3 . .
C7 C9 H9 117.3 . .
C11 C10 N1 109(2) . .
C11 C10 H10A 109.9 . .
N1 C10 H10A 109.9 . .
C11 C10 H10B 109.9 . .
N1 C10 H10B 109.9 . .
H10A C10 H10B 108.3 . .
C11 C10A N1 107(2) . .
C11 C10A H10C 110.3 . .
N1 C10A H10C 110.3 . .
C11 C10A H10D 110.3 . .
N1 C10A H10D 110.3 . .
H10C C10A H10D 108.6 . .
C10 C11 C10A 31.4(16) . .
C10 C11 N2 113(2) . .
C10A C11 N2 115(2) . .
C10 C11 H11A 108.9 . .
C10A C11 H11A 79.5 . .
N2 C11 H11A 108.9 . .
C10 C11 H11B 108.9 . .
C10A C11 H11B 130.1 . .
N2 C11 H11B 108.9 . .
H11A C11 H11B 107.7 . .
C10 C11 H11C 132.1 . .
C10A C11 H11C 108.5 . .
N2 C11 H11C 108.5 . .
H11A C11 H11C 32.9 . .
H11B C11 H11C 77.2 . .
C10 C11 H11D 80.4 . .
C10A C11 H11D 108.5 . .
N2 C11 H11D 108.5 . .
H11A C11 H11D 133.2 . .
H11B C11 H11D 32.3 . .
H11C C11 H11D 107.5 . .
N2 C12 C13 125.0(15) . .
N2 C12 H12 117.5 . .
C13 C12 H12 117.5 . .
C14 C13 C18 117.6(15) . .
C14 C13 C12 118.2(15) . .
C18 C13 C12 123.8(14) . .
C15 C14 C13 122.8(16) . .
C15 C14 H14 118.6 . .
C13 C14 H14 118.6 . .
C16 C15 C14 118.9(15) . .
C16 C15 H15 120.6 . .
C14 C15 H15 120.6 . .
C15 C16 C17 121.6(15) . .
C15 C16 H16 119.2 . .
C17 C16 H16 119.2 . .
O16 C17 C16 127.3(14) . .
O16 C17 C18 112.9(12) . .
C16 C17 C18 119.8(14) . .
O14 C18 C13 124.0(13) . .
O14 C18 C17 116.7(13) . .
C13 C18 C17 119.3(13) . .
Tb1 O1W H1AW 132.2 . .
Tb1 O1W H1BW 111.1 . .
H1AW O1W H1BW 111.0 . .
C20 O20 H20D 109.5 . .
O20 C20 H20A 109.5 . .
O20 C20 H20B 109.5 . .
H20A C20 H20B 109.5 . .
O20 C20 H20C 109.5 . .
H20A C20 H20C 109.5 . .
H20B C20 H20C 109.5 . .
H4AW O4W H4BW 107.7 . .
H5AW O5W H5BW 107.7 . .
H6AW O6W H6BW 107.7 . .
H7AW O7W H7BW 107.7 . .
H8AW O8W H8BW 107.7 . .
H9AW O9W H9BW 107.7 . .

loop_
_geom_bond_atom_site_label_1
_geom_bond_atom_site_label_2
_geom_bond_distance
_geom_bond_site_symmetry_2
Tb1 O1W 2.351(11) .
Tb1 O14 2.361(10) .
Tb1 O13 2.370(10) .
Tb1 O2W 2.383(10) .
Tb1 O3W 2.410(11) .
Tb1 O12 2.450(10) .
Tb1 O11 2.531(9) .
Tb1 O15 2.650(10) .
Tb1 O16 2.698(10) .
Tb1 Cu1 3.416(2) .
I1 O2 1.870(7) 2_755
I1 O2 1.870(7) .
I1 O3 1.883(8) 2_755
I1 O3 1.883(8) .
I1 O1 1.886(8) .
I1 O1 1.886(8) 2_755
Mo1 O7 1.688(10) .
Mo1 O11 1.739(9) .
Mo1 O5 1.919(9) .
Mo1 O8 1.920(9) .
Mo1 O3 2.292(8) 2_755
Mo1 O2 2.373(8) .
Mo2 O6 1.687(11) .
Mo2 O4 1.706(10) .
Mo2 O5 1.919(9) 2_755
Mo2 O10 1.959(9) .
Mo2 O1 2.355(8) .
Mo2 O3 2.376(10) .
Mo3 O9 1.691(9) .
Mo3 O12 1.734(9) .
Mo3 O10 1.895(9) .
Mo3 O8 1.935(9) .
Mo3 O1 2.283(8) .
Mo3 O2 2.329(8) .
Cu1 N1 1.877(13) .
Cu1 O13 1.907(10) .
Cu1 N2 1.927(12) .
Cu1 O14 1.927(9) .
O3 Mo1 2.292(8) 2_755
O5 Mo2 1.919(9) 2_755
O13 C8 1.338(16) .
O14 C18 1.335(17) .
O15 C3 1.404(17) .
O15 C1 1.412(18) .
O16 C17 1.361(17) .
O16 C2 1.421(19) .
N1 C9 1.28(2) .
N1 C10A 1.51(3) .
N1 C10 1.56(3) .
N2 C12 1.250(19) .
N2 C11 1.47(2) .
C1 H1A 0.9800 .
C1 H1B 0.9800 .
C1 H1C 0.9800 .
C2 H2A 0.9800 .
C2 H2B 0.9800 .
C2 H2C 0.9800 .
C3 C4 1.36(2) .
C3 C8 1.39(2) .
C4 C5 1.38(2) .
C4 H4 0.9500 .
C5 C6 1.36(3) .
C5 H5 0.9500 .
C6 C7 1.40(2) .
C6 H6 0.9500 .
C7 C8 1.432(19) .
C7 C9 1.49(2) .
C9 H9 0.9500 .
C10 C11 1.35(4) .
C10 H10A 0.9900 .
C10 H10B 0.9900 .
C10A C11 1.44(4) .
C10A H10C 0.9900 .
C10A H10D 0.9900 .
C11 H11A 0.9900 .
C11 H11B 0.9900 .
C11 H11C 0.9900 .
C11 H11D 0.9900 .
C12 C13 1.45(2) .
C12 H12 0.9500 .
C13 C14 1.40(2) .
C13 C18 1.41(2) .
C14 C15 1.39(2) .
C14 H14 0.9500 .
C15 C16 1.37(2) .
C15 H15 0.9500 .
C16 C17 1.379(19) .
C16 H16 0.9500 .
C17 C18 1.43(2) .
O1W H1AW 0.8498 .
O1W H1BW 0.8498 .
O20 C20 1.38(3) .
O20 H20D 0.8400 .
C20 H20A 0.9800 .
C20 H20B 0.9800 .
C20 H20C 0.9800 .
O4W H4AW 0.8501 .
O4W H4BW 0.8500 .
O5W H5AW 0.8500 .
O5W H5BW 0.8500 .
O6W H6AW 0.8500 .
O6W H6BW 0.8500 .
O7W H7AW 0.8500 .
O7W H7BW 0.8500 .
O8W H8AW 0.8499 .
O8W H8BW 0.8500 .
O9W H9AW 0.8500 .
O9W H9BW 0.8501 .
